data_2022606
loop_
_publ_author_name
'Ranaweera, Samantha A.'
'Bruno, Donnadieu'
'Henry, W. P.'
'White, Mark. G.'

_publ_section_title
;
 Step-stool conformation of a cyclic Schiff base derived from
 ethylenediamine and heptane-2,4,6-trione: evidence for partial hydrolysis
 in metal coordination
;
_journal_coeditor_code DG3026
_journal_issue 6
_journal_name_full 'Acta Crystallographica Section C'
_journal_page_first
;
;
_journal_paper_doi 10.1107/S2053229622004582
_journal_volume 78
_journal_year 2022
_chemical_formula_iupac 'C18 H28 N4 O2'
_chemical_formula_moiety 'C18 H28 N4 O2'
_chemical_formula_sum 'C18 H28 N4 O2'
_chemical_formula_weight 332.44
_chemical_name_systematic 5,9,14,18-Tetramethyl-1,4,10,13-tetraazacyclooctadeca-5,8,14,17-tetraene-7,16-dione
_space_group_crystal_system orthorhombic
_space_group_IT_number 61
_space_group_name_Hall '-P 2ac 2ab'
_space_group_name_H-M_alt 'P b c a'
_atom_sites_solution_hydrogens mixed
_audit_creation_method SHELXL-2018/3
_cell_angle_alpha 90
_cell_angle_beta 90
_cell_angle_gamma 90
_cell_formula_units_Z 4
_cell_length_a 6.9163(4)
_cell_length_b 12.5609(8)
_cell_length_c 19.9264(12)
_cell_measurement_reflns_used 1245
_cell_measurement_temperature 100(2)
_cell_measurement_theta_max 28.451
_cell_measurement_theta_min 2.044
_cell_volume 1731.11(18)
_computing_cell_refinement
;
APEX2 (Bruker, 2015)
;
_computing_data_collection
;
APEX2 (Bruker, 2015)
;
_computing_data_reduction
;
APEX2 (Bruker, 2015)
;
_computing_structure_refinement
;
SHELXL2018 (Sheldrick, 2015<i>b</i>)
;
_computing_structure_solution
;
SHELXT (Sheldrick, 2015<i>a</i>)
;
_diffrn_ambient_temperature 100(2)
_diffrn_measured_fraction_theta_full 0.999
_diffrn_measured_fraction_theta_max 0.962
_diffrn_measurement_device_type 'Bruker APEXII'
_diffrn_measurement_method 'profile data from \q/2\q scans'
_diffrn_radiation_type MoK\a
_diffrn_radiation_wavelength 0.71073
_diffrn_reflns_av_R_equivalents 0.0265
_diffrn_reflns_av_unetI/netI 0.0144
_diffrn_reflns_limit_h_max 9
_diffrn_reflns_limit_h_min -9
_diffrn_reflns_limit_k_max 16
_diffrn_reflns_limit_k_min -16
_diffrn_reflns_limit_l_max 26
_diffrn_reflns_limit_l_min -26
_diffrn_reflns_number 19156
_diffrn_reflns_theta_full 25.242
_diffrn_reflns_theta_max 28.451
_diffrn_reflns_theta_min 2.044
_exptl_absorpt_coefficient_mu 0.085
_exptl_absorpt_correction_T_max 0.989
_exptl_absorpt_correction_T_min 0.980
_exptl_absorpt_correction_type multi-scan
_exptl_absorpt_process_details
;
(SADABS; Bruker, 2015)
;
_exptl_crystal_colour colorless
_exptl_crystal_density_diffrn 1.276
_exptl_crystal_description 'prism frag'
_exptl_crystal_F_000 720
_exptl_crystal_size_max 0.240
_exptl_crystal_size_mid 0.190
_exptl_crystal_size_min 0.130
_refine_diff_density_max 0.265
_refine_diff_density_min -0.208
_refine_ls_extinction_method none
_refine_ls_goodness_of_fit_ref 1.053
_refine_ls_hydrogen_treatment mixed
_refine_ls_matrix_type full
_refine_ls_number_parameters 118
_refine_ls_number_reflns 2101
_refine_ls_number_restraints 0
_refine_ls_restrained_S_all 1.053
_refine_ls_R_factor_all 0.0400
_refine_ls_R_factor_gt 0.0347
_refine_ls_shift/su_max 0.000
_refine_ls_shift/su_mean 0.000
_refine_ls_structure_factor_coef Fsqd
_refine_ls_weighting_details 'w=1/[\s^2^(Fo^2^)+(0.0463P)^2^+0.4795P] where P=(Fo^2^+2Fc^2^)/3'
_refine_ls_weighting_scheme calc
_refine_ls_wR_factor_gt 0.0899
_refine_ls_wR_factor_ref 0.0939
_reflns_number_gt 1833
_reflns_number_total 2101
_reflns_threshold_expression 'I > 2\s(I)'
_cod_data_source_file dg3026sup1.cif
_cod_data_source_block I
_cod_database_code 2022606
_shelx_space_group_comment
;
The symmetry employed for this shelxl refinement is uniquely defined
by the following loop, which should always be used as a source of
symmetry information in preference to the above space-group names.
They are only intended as comments.
;
_shelx_estimated_absorpt_t_min 0.980
_shelx_estimated_absorpt_t_max 0.989

loop_
_space_group_symop_operation_xyz
'x, y, z'
'x+1/2, -y+1/2, -z'
'-x, y+1/2, -z+1/2'
'-x+1/2, -y, z+1/2'
'-x, -y, -z'
'-x-1/2, y-1/2, z'
'x, -y-1/2, z-1/2'
'x-1/2, y, -z-1/2'

loop_
_atom_site_type_symbol
_atom_site_label
_atom_site_fract_x
_atom_site_fract_y
_atom_site_fract_z
_atom_site_U_iso_or_equiv
_atom_site_adp_type
_atom_site_calc_flag
_atom_site_occupancy
_atom_site_disorder_assembly
_atom_site_disorder_group
O O1 0.05303(10) -0.04672(6) 0.42962(3) 0.02367(18) Uani d 1 . .
N N2 0.28758(12) 0.14375(7) 0.56538(4) 0.0221(2) Uani d 1 . .
N N1 0.34399(13) 0.08857(7) 0.42794(4) 0.0235(2) Uani d 1 . .
H H1 0.265(2) 0.0384(11) 0.4484(7) 0.034(2) Uiso d 1 . .
C C1 0.39987(14) 0.19559(8) 0.32716(5) 0.0234(2) Uani d 1 . .
H H1A 0.403490 0.262820 0.352087 0.035 Uiso calc 1 . .
H H1B 0.339886 0.207382 0.283228 0.035 Uiso calc 1 . .
H H1C 0.531908 0.169042 0.320961 0.035 Uiso calc 1 . .
C C2 0.28368(14) 0.11502(7) 0.36587(5) 0.0193(2) Uani d 1 . .
C C3 0.12097(14) 0.06916(7) 0.33860(5) 0.0194(2) Uani d 1 . .
H H3 0.084963 0.089348 0.294385 0.023 Uiso calc 1 . .
C C4 0.00123(14) -0.00794(7) 0.37310(5) 0.0189(2) Uani d 1 . .
C C5 -0.17790(13) -0.03998(7) 0.34211(5) 0.0196(2) Uani d 1 . .
H H5 -0.203869 -0.015000 0.298023 0.024 Uiso calc 1 . .
C C6 -0.31405(13) -0.10443(7) 0.37216(5) 0.0192(2) Uani d 1 . .
C C7 0.42669(14) 0.20225(8) 0.52470(5) 0.0222(2) Uani d 1 . .
H H7A 0.537048 0.224022 0.553212 0.027 Uiso calc 1 . .
H H7B 0.364746 0.267604 0.507130 0.027 Uiso calc 1 . .
C C8 0.50186(14) 0.13546(8) 0.46575(5) 0.0213(2) Uani d 1 . .
H H8A 0.579942 0.181151 0.435670 0.026 Uiso calc 1 . .
H H8B 0.586648 0.078196 0.483041 0.026 Uiso calc 1 . .
C C9 -0.49507(14) -0.13417(8) 0.33512(5) 0.0237(2) Uani d 1 . .
H H9A -0.502898 -0.211818 0.331168 0.036 Uiso calc 1 . .
H H9B -0.492636 -0.102365 0.290217 0.036 Uiso calc 1 . .
H H9C -0.607884 -0.107746 0.359776 0.036 Uiso calc 1 . .
H H2 0.176(2) 0.1212(10) 0.5469(7) 0.034(2) Uiso d 1 . .

loop_
_atom_site_aniso_label
_atom_site_aniso_U_11
_atom_site_aniso_U_22
_atom_site_aniso_U_33
_atom_site_aniso_U_12
_atom_site_aniso_U_13
_atom_site_aniso_U_23
O1 0.0246(4) 0.0276(4) 0.0188(3) -0.0052(3) -0.0036(3) 0.0049(3)
N2 0.0203(4) 0.0263(4) 0.0198(4) -0.0056(3) -0.0011(3) 0.0019(3)
N1 0.0251(4) 0.0268(4) 0.0187(4) -0.0082(4) -0.0021(3) 0.0024(3)
C1 0.0236(5) 0.0237(5) 0.0229(5) -0.0015(4) 0.0032(4) 0.0029(4)
C2 0.0218(5) 0.0176(4) 0.0186(4) 0.0025(4) 0.0033(3) -0.0007(3)
C3 0.0216(5) 0.0204(4) 0.0162(4) 0.0019(4) 0.0010(3) 0.0015(3)
C4 0.0208(5) 0.0186(4) 0.0173(4) 0.0018(4) 0.0014(3) -0.0013(3)
C5 0.0217(5) 0.0203(4) 0.0168(4) 0.0021(4) -0.0013(3) -0.0002(3)
C6 0.0199(4) 0.0178(4) 0.0199(4) 0.0032(3) -0.0004(3) -0.0031(3)
C7 0.0215(5) 0.0226(5) 0.0225(5) -0.0041(4) 0.0011(4) 0.0002(4)
C8 0.0193(5) 0.0232(5) 0.0214(5) -0.0029(4) -0.0012(4) 0.0004(4)
C9 0.0213(5) 0.0241(5) 0.0258(5) -0.0007(4) -0.0035(4) -0.0017(4)

loop_
_atom_type_symbol
_atom_type_description
_atom_type_scat_dispersion_real
_atom_type_scat_dispersion_imag
_atom_type_scat_source
C C 0.0033 0.0016 'International Tables Vol C Tables 4.2.6.8 and 6.1.1.4'
H H 0.0000 0.0000 'International Tables Vol C Tables 4.2.6.8 and 6.1.1.4'
N N 0.0061 0.0033 'International Tables Vol C Tables 4.2.6.8 and 6.1.1.4'
O O 0.0106 0.0060 'International Tables Vol C Tables 4.2.6.8 and 6.1.1.4'

loop_
_geom_angle_atom_site_label_1
_geom_angle_atom_site_label_2
_geom_angle_atom_site_label_3
_geom_angle_site_symmetry_1
_geom_angle_site_symmetry_3
_geom_angle
_geom_angle_publ_flag
C6 N2 C7 5_556 . 127.39(8) ?
C6 N2 H2 5_556 . 112.3(8) ?
C7 N2 H2 . . 119.7(8) ?
C2 N1 C8 . . 127.55(9) ?
C2 N1 H1 . . 112.8(8) ?
C8 N1 H1 . . 119.4(8) ?
C2 C1 H1A . . 109.5 ?
C2 C1 H1B . . 109.5 ?
H1A C1 H1B . . 109.5 ?
C2 C1 H1C . . 109.5 ?
H1A C1 H1C . . 109.5 ?
H1B C1 H1C . . 109.5 ?
N1 C2 C3 . . 120.84(9) ?
N1 C2 C1 . . 118.11(9) ?
C3 C2 C1 . . 121.06(8) ?
C2 C3 C4 . . 124.08(9) ?
C2 C3 H3 . . 118.0 ?
C4 C3 H3 . . 118.0 ?
O1 C4 C5 . . 120.79(9) ?
O1 C4 C3 . . 120.86(9) ?
C5 C4 C3 . . 118.35(8) ?
C6 C5 C4 . . 124.39(9) ?
C6 C5 H5 . . 117.8 ?
C4 C5 H5 . . 117.8 ?
N2 C6 C5 5_556 . 121.47(9) ?
N2 C6 C9 5_556 . 118.36(9) ?
C5 C6 C9 . . 120.15(9) ?
N2 C7 C8 . . 111.96(8) ?
N2 C7 H7A . . 109.2 ?
C8 C7 H7A . . 109.2 ?
N2 C7 H7B . . 109.2 ?
C8 C7 H7B . . 109.2 ?
H7A C7 H7B . . 107.9 ?
N1 C8 C7 . . 111.37(8) ?
N1 C8 H8A . . 109.4 ?
C7 C8 H8A . . 109.4 ?
N1 C8 H8B . . 109.4 ?
C7 C8 H8B . . 109.4 ?
H8A C8 H8B . . 108.0 ?
C6 C9 H9A . . 109.5 ?
C6 C9 H9B . . 109.5 ?
H9A C9 H9B . . 109.5 ?
C6 C9 H9C . . 109.5 ?
H9A C9 H9C . . 109.5 ?
H9B C9 H9C . . 109.5 ?

loop_
_geom_bond_atom_site_label_1
_geom_bond_atom_site_label_2
_geom_bond_site_symmetry_2
_geom_bond_distance
_geom_bond_publ_flag
O1 C4 . 1.2783(11) ?
N2 C6 5_556 1.3514(12) ?
N2 C7 . 1.4569(12) ?
N2 H2 . 0.898(14) ?
N1 C2 . 1.3470(12) ?
N1 C8 . 1.4514(12) ?
N1 H1 . 0.928(14) ?
C1 C2 . 1.5049(13) ?
C1 H1A . 0.9800 ?
C1 H1B . 0.9800 ?
C1 H1C . 0.9800 ?
C2 C3 . 1.3760(13) ?
C3 C4 . 1.4480(13) ?
C3 H3 . 0.9500 ?
C4 C5 . 1.4415(13) ?
C5 C6 . 1.3787(13) ?
C5 H5 . 0.9500 ?
C6 C9 . 1.5006(13) ?
C7 C8 . 1.5343(13) ?
C7 H7A . 0.9900 ?
C7 H7B . 0.9900 ?
C8 H8A . 0.9900 ?
C8 H8B . 0.9900 ?
C9 H9A . 0.9800 ?
C9 H9B . 0.9800 ?
C9 H9C . 0.9800 ?

loop_
_geom_torsion_atom_site_label_1
_geom_torsion_atom_site_label_2
_geom_torsion_atom_site_label_3
_geom_torsion_atom_site_label_4
_geom_torsion_site_symmetry_1
_geom_torsion_site_symmetry_2
_geom_torsion_site_symmetry_3
_geom_torsion_site_symmetry_4
_geom_torsion
_geom_torsion_publ_flag
C8 N1 C2 C3 . . . . -174.55(9) ?
C8 N1 C2 C1 . . . . 5.77(15) ?
N1 C2 C3 C4 . . . . 0.99(15) ?
C1 C2 C3 C4 . . . . -179.34(8) ?
C2 C3 C4 O1 . . . . -7.49(14) ?
C2 C3 C4 C5 . . . . 172.54(8) ?
O1 C4 C5 C6 . . . . 6.60(14) ?
C3 C4 C5 C6 . . . . -173.43(9) ?
C4 C5 C6 N2 . . . 5_556 -0.38(15) ?
C4 C5 C6 C9 . . . . -179.26(8) ?
C6 N2 C7 C8 5_556 . . . 108.38(11) ?
C2 N1 C8 C7 . . . . 109.08(11) ?
N2 C7 C8 N1 . . . . 50.53(11) ?

_cod_database_fobs_code 2022606
